data_4032668
loop_
_publ_author_name
'Ma, Xiang'
'Gao, Nadia'
'Banwell, Martin G.'
'Carr, Paul D.'
'Willis, Anthony C.'

_publ_section_title
;
 A Total Synthesis of (+-)-3-O-Demethylmacronine through Rearrangement of
 a Precursor Embodying the Haemanthidine Alkaloid Framework.
;
_journal_issue 8
_journal_name_full 'The Journal of organic chemistry'
_journal_page_first 4336
_journal_page_last 4341
_journal_paper_doi 10.1021/acs.joc.7b00340
_journal_volume 82
_journal_year 2017
_chemical_absolute_configuration ad
_chemical_compound_source local
_chemical_formula_moiety 'C24 H31 N O4 Si'
_chemical_formula_sum 'C24 H31 N O4 Si'
_chemical_formula_weight 425.60
_space_group_IT_number 43
_symmetry_cell_setting orthorhombic
_symmetry_space_group_name_Hall 'F 2 -2d'
_symmetry_space_group_name_H-M 'F d d 2'
_atom_sites_solution_hydrogens difmap
_atom_sites_solution_primary direct
_audit_creation_date 14-11-26
_audit_creation_method CRYSTALS_ver_14.40
_audit_update_record
;
2014-11-26 - Report on C24 H31 N O4 Si 
             by Anthony C. Willis
             for   Nadia Gao and Martin Banwell

2014-11-26 - passes checkcif tests with minor warnings  
;
_cell_angle_alpha 90
_cell_angle_beta 90
_cell_angle_gamma 90
_cell_formula_units_Z 16
_cell_length_a 34.4510(4)
_cell_length_b 27.1978(4)
_cell_length_c 9.5573(1)
_cell_measurement_reflns_used 15169
_cell_measurement_temperature 150
_cell_measurement_theta_max 72
_cell_measurement_theta_min 4
_cell_volume 8955.11(19)
_computing_cell_refinement 'CrysAlisPro (Agilent Technologies, 2014)'
_computing_data_collection
;
CrysAlisPro, Agilent Technologies,
Version 1.171.37.33d (release 23-04-2014 CrysAlis171 .NET)
(compiled Apr 23 2014,17:37:27)
;
_computing_data_reduction 'CrysAlisPro (Agilent Technologies, 2014)'
_computing_molecular_graphics 'PLATON (Spek, 2008)'
_computing_publication_material 'CRYSTALS (Betteridge et al., 2003)'
_computing_structure_refinement 'CRYSTALS (Betteridge et al., 2003)'
_computing_structure_solution 'SIR92 (Altomare et al., 1994)'
_diffrn_ambient_temperature 150
_diffrn_measured_fraction_theta_full 0.999
_diffrn_measured_fraction_theta_max 0.999
_diffrn_measurement_device Area
_diffrn_measurement_device_type 'SuperNova, Dual, Cu at zero, EosS2'
_diffrn_measurement_method \w
_diffrn_radiation_monochromator mirror
_diffrn_radiation_source 'Supernova (Cu) X-ray Source'
_diffrn_radiation_type 'Cu K\a'
_diffrn_radiation_wavelength 1.54184
_diffrn_reflns_av_R_equivalents 0.044
_diffrn_reflns_limit_h_max 42
_diffrn_reflns_limit_h_min -42
_diffrn_reflns_limit_k_max 33
_diffrn_reflns_limit_k_min -33
_diffrn_reflns_limit_l_max 9
_diffrn_reflns_limit_l_min -11
_diffrn_reflns_number 34843
_diffrn_reflns_theta_full 72.298
_diffrn_reflns_theta_max 72.298
_diffrn_reflns_theta_min 4.142
_diffrn_standards_number 0
_exptl_absorpt_coefficient_mu 1.168
_exptl_absorpt_correction_T_max 0.97
_exptl_absorpt_correction_T_min 0.94
_exptl_absorpt_correction_type multi-scan
_exptl_absorpt_process_details
;
CrysAlisPro, Agilent Technologies,
Version 1.171.37.33d (release 23-04-2014 CrysAlis171 .NET)
(compiled Apr 23 2014,17:37:27)
Empirical absorption correction using spherical harmonics,
 implemented in SCALE3 ABSPACK scaling algorithm.
;
_exptl_crystal_colour colourless
_exptl_crystal_density_diffrn 1.263
_exptl_crystal_density_method 'not measured'
_exptl_crystal_description plate
_exptl_crystal_F_000 3648
_exptl_crystal_size_max 0.247
_exptl_crystal_size_mid 0.140
_exptl_crystal_size_min 0.030
_refine_diff_density_max 0.39
_refine_diff_density_min -0.36
_refine_ls_abs_structure_details 'Flack (1983), 1366 Friedel-pairs'
_refine_ls_abs_structure_Flack 0.02(3)
_refine_ls_extinction_method None
_refine_ls_goodness_of_fit_ref 1.0021
_refine_ls_hydrogen_treatment constr
_refine_ls_matrix_type full
_refine_ls_number_parameters 272
_refine_ls_number_reflns 3717
_refine_ls_number_restraints 1
_refine_ls_R_factor_all 0.0347
_refine_ls_R_factor_gt 0.0338
_refine_ls_shift/su_max 0.0014452
_refine_ls_shift/su_mean 0.0000907
_refine_ls_structure_factor_coef Fsqd
_refine_ls_weighting_details
;
 Method= Modified Sheldrick 
 w=1/[\s^2^(F^2^) + ( 0.06P)^2^ +12.65P] 
 ,where P=(max(Fo^2^,0) + 2Fc^2^)/3 
;
_refine_ls_weighting_scheme calc
_refine_ls_wR_factor_all 0.0891
_refine_ls_wR_factor_gt 0.0884
_refine_ls_wR_factor_ref 0.0891
_reflns_limit_h_max 42
_reflns_limit_h_min 0
_reflns_limit_k_max 33
_reflns_limit_k_min 0
_reflns_limit_l_max 9
_reflns_limit_l_min -11
_reflns_number_gt 3632
_reflns_number_total 3717
_reflns_threshold_expression I>2.0\s(I)
_oxford_diffrn_Wilson_B_factor 1.84
_oxford_diffrn_Wilson_scale 0.79
_oxford_refine_ls_r_factor_ref 0.0347
_oxford_refine_ls_scale 1.116(4)
_oxford_reflns_number_all 3717
_oxford_reflns_threshold_expression_ref I>-10.0\s(I)
_oxford_structure_analysis_title 'Z:\ban1459SN\Tony_ban1459SN_data At 17:41 on'
_cod_data_source_file jo7b00340_si_001.cif
_cod_data_source_block ban1459SN
_cod_depositor_comments 'Adding full bibliography for 4032668.cif.'
_cod_original_sg_symbol_Hall 'F 2 -2d '
_cod_original_sg_symbol_H-M 'F d d 2 '
_cod_database_code 4032668

loop_
_symmetry_equiv_pos_as_xyz
x,y,z
x,y+1/2,z+1/2
x+1/2,y,z+1/2
x+1/2,y+1/2,z
-x+1/4,y+1/4,z+1/4
-x+1/4,y+3/4,z+3/4
-x+3/4,y+1/4,z+3/4
-x+3/4,y+3/4,z+1/4
x+1/4,-y+1/4,z+1/4
x+1/4,-y+3/4,z+3/4
x+3/4,-y+1/4,z+3/4
x+3/4,-y+3/4,z+1/4
-x+1/2,-y,z+1/2
-x+1/2,-y+1/2,z+1
-x+1,-y,z+1
-x+1,-y+1/2,z+1/2

loop_
_atom_site_label
_atom_site_type_symbol
_atom_site_fract_x
_atom_site_fract_y
_atom_site_fract_z
_atom_site_U_iso_or_equiv
_atom_site_occupancy
_atom_site_adp_type
_atom_site_refinement_flags_posn
C1 C 0.56587(6) 0.72296(6) 0.3351(2) 0.0181 1.0000 Uani .
C2 C 0.59793(6) 0.75426(7) 0.3545(2) 0.0215 1.0000 Uani .
C3 C 0.63319(6) 0.73237(7) 0.3728(2) 0.0200 1.0000 Uani .
O4 O 0.66877(4) 0.75433(5) 0.39382(19) 0.0289 1.0000 Uani .
C5 C 0.69555(6) 0.71479(8) 0.4169(3) 0.0303 1.0000 Uani .
O6 O 0.67602(4) 0.66952(5) 0.38242(19) 0.0286 1.0000 Uani .
C7 C 0.63771(5) 0.68170(7) 0.3683(2) 0.0194 1.0000 Uani .
C8 C 0.60676(5) 0.65017(6) 0.3503(2) 0.0183 1.0000 Uani .
C9 C 0.57003(5) 0.67150(6) 0.3362(2) 0.0162 1.0000 Uani .
C10 C 0.53271(5) 0.64095(6) 0.3220(2) 0.0169 1.0000 Uani .
C11 C 0.53579(5) 0.58974(6) 0.3802(2) 0.0190 1.0000 Uani .
C12 C 0.50991(6) 0.57139(7) 0.4686(2) 0.0228 1.0000 Uani .
C13 C 0.47427(6) 0.59850(7) 0.5189(2) 0.0232 1.0000 Uani .
C14 C 0.46483(5) 0.64218(7) 0.4251(2) 0.0233 1.0000 Uani .
C15 C 0.50144(5) 0.67169(6) 0.3968(2) 0.0186 1.0000 Uani .
N16 N 0.49507(4) 0.71270(6) 0.2970(2) 0.0204 1.0000 Uani .
C17 C 0.49188(5) 0.68773(6) 0.1579(2) 0.0219 1.0000 Uani .
C18 C 0.51860(5) 0.64306(6) 0.1702(2) 0.0175 1.0000 Uani .
C19 C 0.52752(5) 0.61162(7) 0.0685(2) 0.0221 1.0000 Uani .
C20 C 0.51251(7) 0.61488(8) -0.0777(3) 0.0322 1.0000 Uani .
C21 C 0.52798(6) 0.74457(7) 0.2919(2) 0.0209 1.0000 Uani .
O22 O 0.52523(4) 0.78563(5) 0.2431(2) 0.0309 1.0000 Uani .
O23 O 0.44215(4) 0.56482(5) 0.51842(18) 0.0274 1.0000 Uani .
Si24 Si 0.413730(15) 0.555102(19) 0.65541(9) 0.0220 1.0000 Uani .
C25 C 0.43775(7) 0.50949(9) 0.7727(3) 0.0364 1.0000 Uani .
C26 C 0.40518(7) 0.61410(8) 0.7502(3) 0.0349 1.0000 Uani .
C27 C 0.36661(6) 0.52977(8) 0.5858(2) 0.0269 1.0000 Uani .
C28 C 0.37317(7) 0.48135(9) 0.5074(3) 0.0354 1.0000 Uani .
C29 C 0.33927(6) 0.52056(9) 0.7106(3) 0.0341 1.0000 Uani .
C30 C 0.34833(8) 0.56720(11) 0.4855(3) 0.0443 1.0000 Uani .
H21 H 0.5946 0.7885 0.3529 0.0266 1.0000 Uiso R
H51 H 0.7178 0.7197 0.3566 0.0356 1.0000 Uiso R
H52 H 0.7031 0.7139 0.5158 0.0357 1.0000 Uiso R
H81 H 0.6097 0.6153 0.3489 0.0218 1.0000 Uiso R
H111 H 0.5572 0.5702 0.3518 0.0232 1.0000 Uiso R
H121 H 0.5140 0.5395 0.4996 0.0267 1.0000 Uiso R
H131 H 0.4788 0.6099 0.6158 0.0271 1.0000 Uiso R
H141 H 0.4448 0.6620 0.4675 0.0283 1.0000 Uiso R
H142 H 0.4546 0.6298 0.3367 0.0281 1.0000 Uiso R
H151 H 0.5111 0.6843 0.4856 0.0212 1.0000 Uiso R
H171 H 0.5000 0.7097 0.0834 0.0272 1.0000 Uiso R
H172 H 0.4653 0.6775 0.1388 0.0260 1.0000 Uiso R
H191 H 0.5444 0.5848 0.0900 0.0270 1.0000 Uiso R
H201 H 0.5319 0.6045 -0.1413 0.0497 1.0000 Uiso R
H202 H 0.5032 0.6467 -0.0977 0.0492 1.0000 Uiso R
H203 H 0.4918 0.5925 -0.0895 0.0503 1.0000 Uiso R
H251 H 0.4222 0.5025 0.8543 0.0555 1.0000 Uiso R
H252 H 0.4637 0.5206 0.8004 0.0556 1.0000 Uiso R
H253 H 0.4402 0.4784 0.7238 0.0548 1.0000 Uiso R
H261 H 0.3885 0.6087 0.8276 0.0534 1.0000 Uiso R
H262 H 0.4284 0.6298 0.7810 0.0528 1.0000 Uiso R
H263 H 0.3912 0.6362 0.6882 0.0525 1.0000 Uiso R
H281 H 0.3487 0.4691 0.4732 0.0532 1.0000 Uiso R
H282 H 0.3902 0.4860 0.4274 0.0528 1.0000 Uiso R
H283 H 0.3837 0.4575 0.5688 0.0517 1.0000 Uiso R
H291 H 0.3140 0.5100 0.6779 0.0504 1.0000 Uiso R
H292 H 0.3360 0.5502 0.7631 0.0510 1.0000 Uiso R
H293 H 0.3499 0.4962 0.7740 0.0503 1.0000 Uiso R
H301 H 0.3228 0.5550 0.4523 0.0663 1.0000 Uiso R
H302 H 0.3448 0.5989 0.5315 0.0653 1.0000 Uiso R
H303 H 0.3645 0.5731 0.4039 0.0651 1.0000 Uiso R

loop_
_atom_site_aniso_label
_atom_site_aniso_U_11
_atom_site_aniso_U_22
_atom_site_aniso_U_33
_atom_site_aniso_U_23
_atom_site_aniso_U_13
_atom_site_aniso_U_12
C1 0.0207(9) 0.0152(8) 0.0186(10) 0.0019(7) 0.0024(7) 0.0001(6)
C2 0.0256(9) 0.0162(8) 0.0227(10) 0.0019(8) 0.0007(8) -0.0047(7)
C3 0.0205(9) 0.0210(9) 0.0185(10) 0.0018(8) -0.0015(7) -0.0085(7)
O4 0.0221(6) 0.0274(7) 0.0372(9) 0.0038(7) -0.0063(6) -0.0096(5)
C5 0.0206(9) 0.0318(10) 0.0384(13) 0.0030(10) -0.0075(9) -0.0077(8)
O6 0.0180(6) 0.0290(7) 0.0386(10) 0.0012(7) -0.0071(6) -0.0020(5)
C7 0.0154(8) 0.0235(9) 0.0194(10) 0.0016(7) 0.0000(7) -0.0016(7)
C8 0.0194(8) 0.0160(8) 0.0195(9) -0.0005(7) 0.0002(7) -0.0020(6)
C9 0.0175(8) 0.0161(8) 0.0150(9) -0.0003(7) 0.0024(7) -0.0023(6)
C10 0.0157(8) 0.0143(8) 0.0207(10) 0.0005(7) 0.0030(7) 0.0007(6)
C11 0.0184(8) 0.0141(7) 0.0245(10) 0.0003(7) -0.0022(7) -0.0004(6)
C12 0.0239(9) 0.0170(8) 0.0276(11) 0.0045(8) -0.0016(8) -0.0044(7)
C13 0.0233(9) 0.0229(9) 0.0233(10) -0.0017(8) 0.0060(8) -0.0096(7)
C14 0.0188(8) 0.0225(9) 0.0287(11) -0.0009(9) 0.0086(8) -0.0007(7)
C15 0.0198(8) 0.0149(7) 0.0213(10) 0.0002(8) 0.0032(8) 0.0006(6)
N16 0.0175(7) 0.0164(7) 0.0273(9) 0.0020(7) 0.0038(7) 0.0028(6)
C17 0.0185(8) 0.0220(8) 0.0253(10) 0.0014(8) -0.0014(8) 0.0037(7)
C18 0.0144(7) 0.0169(8) 0.0211(10) 0.0019(8) 0.0011(7) -0.0012(6)
C19 0.0205(8) 0.0217(9) 0.0240(11) 0.0001(8) -0.0005(8) -0.0011(7)
C20 0.0363(11) 0.0361(11) 0.0242(12) -0.0047(10) -0.0027(10) -0.0039(9)
C21 0.0228(9) 0.0162(8) 0.0237(11) -0.0003(8) 0.0037(8) 0.0019(7)
O22 0.0304(7) 0.0156(6) 0.0466(11) 0.0074(7) -0.0007(7) 0.0019(6)
O23 0.0275(7) 0.0276(7) 0.0272(8) -0.0039(7) 0.0099(6) -0.0143(6)
Si24 0.0223(2) 0.0222(2) 0.0215(3) -0.0035(2) 0.0056(2) -0.00608(19)
C25 0.0361(11) 0.0441(12) 0.0292(13) 0.0027(11) -0.0019(10) 0.0018(10)
C26 0.0406(12) 0.0275(9) 0.0367(14) -0.0099(10) 0.0118(11) -0.0094(9)
C27 0.0237(9) 0.0323(10) 0.0247(12) -0.0062(9) 0.0064(8) -0.0028(8)
C28 0.0301(10) 0.0402(12) 0.0360(14) -0.0168(11) 0.0047(10) -0.0099(9)
C29 0.0260(10) 0.0401(12) 0.0364(14) -0.0121(10) 0.0114(10) -0.0121(9)
C30 0.0391(13) 0.0590(16) 0.0349(15) 0.0014(13) -0.0045(11) 0.0136(12)

loop_
_atom_type_symbol
_atom_type_scat_dispersion_real
_atom_type_scat_dispersion_imag
_atom_type_scat_Cromer_Mann_a1
_atom_type_scat_Cromer_Mann_b1
_atom_type_scat_Cromer_Mann_a2
_atom_type_scat_Cromer_Mann_b2
_atom_type_scat_Cromer_Mann_a3
_atom_type_scat_Cromer_Mann_b3
_atom_type_scat_Cromer_Mann_a4
_atom_type_scat_Cromer_Mann_b4
_atom_type_scat_Cromer_Mann_c
_atom_type_scat_source
C 0.0181 0.0091 2.3100 20.8439 1.0200 10.2075 1.5886 0.5687 0.8650 51.6512 0.2156 'International Tables Vol C 4.2.6.8 and 6.1.1.4'
H 0.0000 0.0000 0.4930 10.5109 0.3229 26.1257 0.1402 3.1424 0.0408 57.7998 0.0030 'International Tables Vol C 4.2.6.8 and 6.1.1.4'
N 0.0311 0.0180 12.2126 0.0057 3.1322 9.8933 2.0125 28.9975 1.1663 0.5826 -11.5290 'International Tables Vol C 4.2.6.8 and 6.1.1.4'
O 0.0492 0.0322 3.0485 13.2771 2.2868 5.7011 1.5463 0.3239 0.8670 32.9089 0.2508 'International Tables Vol C 4.2.6.8 and 6.1.1.4'
Si 0.2541 0.3302 6.2915 2.4386 3.0353 32.3337 1.9891 0.6785 1.5410 81.6937 1.1407 'International Tables Vol C 4.2.6.8 and 6.1.1.4'

loop_
_geom_angle_atom_site_label_1
_geom_angle_atom_site_label_2
_geom_angle_atom_site_label_3
_geom_angle
_geom_angle_publ_flag
C2 C1 C9 121.40(17) yes
C2 C1 C21 119.05(16) yes
C9 C1 C21 118.94(17) yes
C1 C2 C3 116.86(16) yes
C1 C2 H21 120.2 no
C3 C2 H21 123.0 no
C2 C3 O4 128.42(17) yes
C2 C3 C7 121.98(17) yes
O4 C3 C7 109.57(17) yes
C3 O4 C5 105.63(14) yes
O4 C5 O6 107.78(15) yes
O4 C5 H51 108.3 no
O6 C5 H51 110.6 no
O4 C5 H52 109.7 no
O6 C5 H52 108.8 no
H51 C5 H52 111.6 no
C5 O6 C7 105.43(15) yes
C3 C7 O6 110.24(16) yes
C3 C7 C8 122.31(17) yes
O6 C7 C8 127.45(17) yes
C7 C8 C9 116.97(16) yes
C7 C8 H81 122.5 no
C9 C8 H81 120.6 no
C1 C9 C8 120.38(17) yes
C1 C9 C10 116.86(16) yes
C8 C9 C10 122.76(15) yes
C9 C10 C11 114.14(15) yes
C9 C10 C15 104.51(14) yes
C11 C10 C15 112.36(16) yes
C9 C10 C18 109.23(15) yes
C11 C10 C18 114.06(15) yes
C15 C10 C18 101.40(15) yes
C10 C11 C12 122.49(17) yes
C10 C11 H111 117.9 no
C12 C11 H111 119.6 no
C11 C12 C13 124.44(17) yes
C11 C12 H121 117.0 no
C13 C12 H121 118.5 no
C12 C13 C14 111.51(17) yes
C12 C13 O23 108.29(15) yes
C14 C13 O23 109.32(17) yes
C12 C13 H131 108.8 no
C14 C13 H131 109.9 no
O23 C13 H131 109.0 no
C13 C14 C15 109.84(15) yes
C13 C14 H141 109.9 no
C15 C14 H141 111.9 no
C13 C14 H142 108.5 no
C15 C14 H142 109.2 no
H141 C14 H142 107.4 no
C10 C15 C14 112.12(15) yes
C10 C15 N16 102.30(15) yes
C14 C15 N16 112.85(15) yes
C10 C15 H151 111.0 no
C14 C15 H151 108.3 no
N16 C15 H151 110.2 no
C15 N16 C17 103.94(14) yes
C15 N16 C21 111.12(15) yes
C17 N16 C21 107.68(16) yes
N16 C17 C18 104.38(16) yes
N16 C17 H171 110.6 no
C18 C17 H171 111.8 no
N16 C17 H172 111.4 no
C18 C17 H172 110.6 no
H171 C17 H172 108.0 no
C10 C18 C17 107.07(16) yes
C10 C18 C19 126.49(16) yes
C17 C18 C19 126.43(19) yes
C18 C19 C20 124.44(18) yes
C18 C19 H191 118.3 no
C20 C19 H191 117.2 no
C19 C20 H201 109.8 no
C19 C20 H202 111.2 no
H201 C20 H202 112.6 no
C19 C20 H203 109.6 no
H201 C20 H203 105.3 no
H202 C20 H203 108.1 no
C1 C21 N16 116.54(15) yes
C1 C21 O22 122.53(18) yes
N16 C21 O22 120.62(18) yes
C13 O23 Si24 123.68(14) yes
O23 Si24 C25 108.60(10) yes
O23 Si24 C26 109.87(9) yes
C25 Si24 C26 110.50(13) yes
O23 Si24 C27 106.77(9) yes
C25 Si24 C27 110.54(11) yes
C26 Si24 C27 110.47(10) yes
Si24 C25 H251 111.7 no
Si24 C25 H252 111.2 no
H251 C25 H252 110.4 no
Si24 C25 H253 109.2 no
H251 C25 H253 105.4 no
H252 C25 H253 108.8 no
Si24 C26 H261 110.0 no
Si24 C26 H262 113.7 no
H261 C26 H262 109.7 no
Si24 C26 H263 108.3 no
H261 C26 H263 105.7 no
H262 C26 H263 109.1 no
Si24 C27 C28 111.10(15) yes
Si24 C27 C29 108.25(16) yes
C28 C27 C29 109.22(18) yes
Si24 C27 C30 109.36(16) yes
C28 C27 C30 109.0(2) yes
C29 C27 C30 109.9(2) yes
C27 C28 H281 109.5 no
C27 C28 H282 111.2 no
H281 C28 H282 107.8 no
C27 C28 H283 110.0 no
H281 C28 H283 108.0 no
H282 C28 H283 110.3 no
C27 C29 H291 110.4 no
C27 C29 H292 109.9 no
H291 C29 H292 108.3 no
C27 C29 H293 111.3 no
H291 C29 H293 109.8 no
H292 C29 H293 107.1 no
C27 C30 H301 110.0 no
C27 C30 H302 110.9 no
H301 C30 H302 109.1 no
C27 C30 H303 112.1 no
H301 C30 H303 107.8 no
H302 C30 H303 106.7 no

loop_
_geom_bond_atom_site_label_1
_geom_bond_atom_site_label_2
_geom_bond_distance
_geom_bond_publ_flag
C1 C2 1.407(3) yes
C1 C9 1.407(2) yes
C1 C21 1.490(3) yes
C2 C3 1.364(3) yes
C2 H21 0.939 no
C3 O4 1.378(2) yes
C3 C7 1.388(3) yes
O4 C5 1.434(3) yes
C5 O6 1.441(2) yes
C5 H51 0.968 no
C5 H52 0.981 no
O6 C7 1.367(2) yes
C7 C8 1.379(3) yes
C8 C9 1.398(3) yes
C8 H81 0.953 no
C9 C10 1.537(2) yes
C10 C11 1.504(2) yes
C10 C15 1.540(2) yes
C10 C18 1.531(3) yes
C11 C12 1.326(3) yes
C11 H111 0.948 no
C12 C13 1.511(3) yes
C12 H121 0.926 no
C13 C14 1.524(3) yes
C13 O23 1.436(2) yes
C13 H131 0.989 no
C14 C15 1.519(2) yes
C14 H141 0.964 no
C14 H142 0.976 no
C15 N16 1.484(2) yes
C15 H151 0.973 no
N16 C17 1.497(3) yes
N16 C21 1.428(2) yes
C17 C18 1.529(2) yes
C17 H171 0.970 no
C17 H172 0.975 no
C18 C19 1.330(3) yes
C19 C20 1.493(3) yes
C19 H191 0.954 no
C20 H201 0.947 no
C20 H202 0.944 no
C20 H203 0.943 no
C21 O22 1.214(2) yes
O23 Si24 1.6560(16) yes
Si24 C25 1.865(3) yes
Si24 C26 1.866(2) yes
Si24 C27 1.885(2) yes
C25 H251 0.966 no
C25 H252 0.980 no
C25 H253 0.969 no
C26 H261 0.948 no
C26 H262 0.954 no
C26 H263 0.971 no
C27 C28 1.532(3) yes
C27 C29 1.540(3) yes
C27 C30 1.534(4) yes
C28 H281 0.963 no
C28 H282 0.972 no
C28 H283 0.947 no
C29 H291 0.968 no
C29 H292 0.957 no
C29 H293 0.970 no
C30 H301 0.993 no
C30 H302 0.975 no
C30 H303 0.972 no

loop_
_geom_contact_atom_site_label_1
_geom_contact_atom_site_label_2
_geom_contact_distance
_geom_contact_publ_flag
O4 O6 2.3227(19) no

loop_
_geom_torsion_atom_site_label_1
_geom_torsion_atom_site_label_2
_geom_torsion_atom_site_label_3
_geom_torsion_atom_site_label_4
_geom_torsion
_geom_torsion_publ_flag
C25 Si24 O23 C13 -82.97(16) no
C26 Si24 O23 C13 37.98(18) no
C27 Si24 O23 C13 157.80(15) no
C26 Si24 C27 C30 59.53(19) no
C25 Si24 C27 C28 -57.49(19) no
C26 Si24 C27 C28 179.89(17) no
O23 Si24 C27 C29 -179.65(14) no
C25 Si24 C27 C29 62.40(18) no
C26 Si24 C27 C29 -60.22(18) no
O23 Si24 C27 C30 -59.90(17) no
O23 Si24 C27 C28 60.46(17) no
C25 Si24 C27 C30 -177.85(17) no
C5 O4 C3 C2 175.9(2) no
C3 O4 C5 O6 10.7(2) no
C5 O4 C3 C7 -5.8(2) no
C5 O6 C7 C3 8.2(2) no
C5 O6 C7 C8 -172.5(2) no
C7 O6 C5 O4 -11.7(2) no
Si24 O23 C13 C14 -110.89(16) no
Si24 O23 C13 C12 127.42(14) no
C15 N16 C17 C18 -32.22(16) no
C21 N16 C17 C18 85.76(16) no
C17 N16 C21 O22 84.1(2) no
C21 N16 C15 C10 -69.53(18) no
C15 N16 C21 O22 -162.69(18) no
C17 N16 C21 C1 -89.73(19) no
C15 N16 C21 C1 23.5(2) no
C17 N16 C15 C14 -74.69(17) no
C17 N16 C15 C10 46.01(15) no
C21 N16 C15 C14 169.77(16) no
C2 C1 C21 N16 -169.61(18) no
C9 C1 C2 C3 0.7(3) no
C2 C1 C9 C8 -3.0(3) no
C2 C1 C21 O22 16.7(3) no
C9 C1 C21 N16 19.2(3) no
C21 C1 C2 C3 -170.22(18) no
C9 C1 C21 O22 -154.5(2) no
C21 C1 C9 C8 167.95(18) no
C21 C1 C9 C10 -12.3(3) no
C2 C1 C9 C10 176.75(17) no
C1 C2 C3 C7 2.0(3) no
C1 C2 C3 O4 -179.91(19) no
O4 C3 C7 C8 179.09(18) no
C2 C3 C7 C8 -2.5(3) no
O4 C3 C7 O6 -1.6(2) no
C2 C3 C7 O6 176.88(18) no
C3 C7 C8 C9 0.1(3) no
O6 C7 C8 C9 -179.08(19) no
C7 C8 C9 C10 -177.24(17) no
C7 C8 C9 C1 2.5(3) no
C8 C9 C10 C15 146.38(18) no
C8 C9 C10 C11 23.2(3) no
C8 C9 C10 C18 -105.8(2) no
C1 C9 C10 C11 -156.52(17) no
C1 C9 C10 C18 74.5(2) no
C1 C9 C10 C15 -33.4(2) no
C18 C10 C11 C12 -103.9(2) no
C15 C10 C11 C12 10.8(3) no
C18 C10 C15 N16 -40.69(15) no
C9 C10 C15 C14 -165.96(15) no
C9 C10 C11 C12 129.55(19) no
C15 C10 C18 C19 -158.32(18) no
C15 C10 C18 C17 20.94(16) no
C11 C10 C15 N16 -162.87(14) no
C11 C10 C15 C14 -41.7(2) no
C9 C10 C18 C17 -89.00(16) no
C9 C10 C15 N16 72.82(16) no
C18 C10 C15 C14 80.53(17) no
C11 C10 C18 C19 -37.3(2) no
C11 C10 C18 C17 141.95(15) no
C9 C10 C18 C19 91.7(2) no
C10 C11 C12 C13 1.4(3) no
C11 C12 C13 C14 17.3(3) no
C11 C12 C13 O23 137.6(2) no
O23 C13 C14 C15 -166.60(15) no
C12 C13 C14 C15 -46.9(2) no
C13 C14 C15 C10 60.6(2) no
C13 C14 C15 N16 175.54(15) no
N16 C17 C18 C19 -174.61(17) no
N16 C17 C18 C10 6.13(17) no
C17 C18 C19 C20 -0.1(3) no
C10 C18 C19 C20 179.07(18) no
